data_2009861
loop_
_publ_author_name
'Yamakawa, J.'
'Yamada, T.'
'Kawahara, A.'

_publ_section_title
;
 Un monophosphate de magn\'esium et de sodium
;
_journal_issue 7
_journal_name_full 'Acta Crystallographica Section C'
_journal_page_first 986
_journal_page_last 988
_journal_paper_doi 10.1107/S0108270193012004
_journal_volume 50
_journal_year 1994
_chemical_formula_moiety 'Na2 Mg5 (P O4 )4'
_chemical_formula_sum 'Mg5 Na2 O16 P4'
_chemical_formula_weight 547.39
_space_group_IT_number 2
_symmetry_cell_setting triclinic
_symmetry_space_group_name_Hall '-P 1'
_symmetry_space_group_name_H-M 'P -1'
_atom_type_scat_source IntTabIV
_cell_angle_alpha 90.41(2)
_cell_angle_beta 101.920(10)
_cell_angle_gamma 110.710(10)
_cell_formula_units_Z 1
_cell_length_a 7.923(2)
_cell_length_b 8.124(2)
_cell_length_c 5.1600(10)
_cell_measurement_reflns_used 25
_cell_measurement_temperature 297
_cell_measurement_theta_max 55
_cell_measurement_theta_min 25
_cell_volume 302.80(12)
_diffrn_measurement_device 'Rigaku AFC-5R'
_diffrn_measurement_method \w
_diffrn_radiation_type MoK\a
_diffrn_radiation_wavelength 0.71069
_diffrn_reflns_limit_h_max 10
_diffrn_reflns_limit_h_min 0
_diffrn_reflns_limit_k_max 11
_diffrn_reflns_limit_k_min -11
_diffrn_reflns_limit_l_max 7
_diffrn_reflns_limit_l_min -7
_diffrn_reflns_number 1495
_diffrn_reflns_theta_max 55
_diffrn_standards_decay_% 0.49
_diffrn_standards_interval_time 150
_diffrn_standards_number 3
_exptl_absorpt_coefficient_mu 1.075
_exptl_crystal_colour colorless
_exptl_crystal_density_diffrn 3.00
_exptl_crystal_description prismatique
_exptl_crystal_size_max 0.17
_exptl_crystal_size_mid 0.12
_exptl_crystal_size_min 0.12
_refine_diff_density_max 0.62
_refine_diff_density_min -0.51
_refine_ls_goodness_of_fit_obs 1.19
_refine_ls_number_parameters 124
_refine_ls_number_reflns 1233
_refine_ls_R_factor_obs 0.036
_refine_ls_shift/esd_max 0.18
_refine_ls_structure_factor_coef F
_refine_ls_weighting_details 'w = 1'
_refine_ls_weighting_scheme calc
_refine_ls_wR_factor_obs 0.040
_reflns_number_observed 1233
_reflns_number_total 1495
_reflns_observed_criterion F>3\s(F)
_cod_data_source_file du1066.cif
_cod_data_source_block du1066_structure_1_of_1
_cod_depositor_comments
;
The following automatic conversions were performed:

'_refine_ls_weighting_scheme' value 'w = 1' was changed to 'calc'.
New tag '_refine_ls_weighting_details' was created. The value of the
new tag was set to 'w = 1'.

Automatic conversion script
Id: cif_fix_values 3143 2015-03-26 13:38:13Z robertas 
;
_cod_original_cell_volume 302.80(10)
_cod_original_formula_sum 'Na2 Mg5 O16 P4'
_cod_database_code 2009861

loop_
_symmetry_equiv_pos_as_xyz
x,y,z
-x,-y,-z

loop_
_atom_site_label
_atom_site_fract_x
_atom_site_fract_y
_atom_site_fract_z
P(1) .69770(10) .97300(10) .3801(2)
P(2) .21250(10) .42990(10) .1305(2)
Mg(1) .2553(2) .7812(2) .0937(2)
Mg(2) .5908(2) .3287(2) .3639(3)
Mg(3) .0 .0 .0
Na(1) .9624(3) .7051(2) .4379(3)
O(1) .1859(4) .5623(3) .3250(5)
O(2) .9702(4) .7333(3) .9332(5)
O(3) .6729(4) .1354(3) .2430(5)
O(4) .7831(4) .0331(4) .6795(5)
O(5) .6310(4) .6236(4) .7326(6)
O(6) .4924(4) .1739(3) .6580(5)
O(7) .1703(4) .0817(4) .7439(5)
O(8) .2477(4) .5298(4) .8851(5)

loop_
_geom_angle_atom_site_label_1
_geom_angle_atom_site_label_2
_geom_angle_atom_site_label_3
_geom_angle_site_symmetry_1
_geom_angle_site_symmetry_3
_geom_angle
_geom_angle_publ_flag
O(3) P(1) O(4) 1_565 1_565 107.1(2) yes
O(3) P(1) O(6) 1_565 2_666 108.5(2) yes
O(3) P(1) O(7) 1_565 2_666 107.9(2) yes
O(4) P(1) O(6) 1_565 2_666 110.7(2) yes
O(4) P(1) O(7) 1_565 2_666 110.2(2) yes
O(6) P(1) O(7) 2_666 2_666 112.3(2) yes
O(1) P(2) O(2) . 2_666 106.9(2) yes
O(1) P(2) O(5) . 2_666 108.8(2) yes
O(1) P(2) O(8) . 1_554 104.8(2) yes
O(2) P(2) O(5) 2_666 2_666 109.9(2) yes
O(2) P(2) O(8) 2_666 1_554 112.00(10) yes
O(5) P(2) O(8) 2_666 1_554 114.2(2) yes
O(1) P(2) O(2) . 2_666 106.9(2) yes
O(1) P(2) O(5) . 2_666 108.8(2) yes
O(1) P(2) O(8) . 1_554 104.8(2) yes
O(2) P(2) O(5) 2_666 2_666 109.9(2) yes
O(2) P(2) O(8) 2_666 1_554 112.00(10) yes
O(5) P(2) O(8) 2_666 1_554 114.2(2) yes

loop_
_geom_bond_atom_site_label_1
_geom_bond_atom_site_label_2
_geom_bond_site_symmetry_2
_geom_bond_distance
_geom_bond_publ_flag
Mg(1) O(1) . 2.121(3) yes
Mg(1) O(2) 1_454 2.131(3) yes
Mg(1) O(3) 2_665 1.988(3) yes
Mg(1) O(4) 2_666 2.046(4) yes
Mg(1) O(6) 2_666 2.047(3) yes
Mg(1) O(8) 1_554 2.278(4) yes
Mg(2) O(1) 2_666 2.047(3) yes
Mg(2) O(3) . 2.038(4) yes
Mg(2) O(5) 2_666 1.900(4) yes
Mg(2) O(6) . 2.078(3) yes
Mg(2) O(8) 2_666 2.066(3) yes
Mg(3) O(2) 2_666 2.112(3) yes
Mg(3) O(2) 1_444 2.112(3) yes
Mg(3) O(4) 1_454 2.218(3) yes
Mg(3) O(4) 2_656 2.218(3) yes
Mg(3) O(7) 1_554 2.031(3) yes
Mg(3) O(7) 2_556 2.031(3) yes
Na(1) O(1) 1_655 2.587(4) yes
Na(1) O(1) 2_666 2.534(3) yes
Na(1) O(2) 1_554 2.627(3) yes
Na(1) O(2) . 2.551(3) yes
Na(1) O(3) 2_766 2.845(3) yes
Na(1) O(4) 2_766 2.539(4) yes
Na(1) O(7) 2_666 2.427(4) yes
Na(1) O(8) 2_666 2.398(3) yes
P(1) O(3) 1_565 1.555(3) yes
P(1) O(4) 1_565 1.551(3) yes
P(1) O(6) 2_666 1.528(2) yes
P(1) O(7) 2_666 1.517(4) yes
